data_7202753
loop_
_publ_author_name
'Li, Lei'
'Hu, Tong-Liang'
'Li, Jian-Rong'
'Wang, Duo-Zhi'
'Zeng, Yong-Fei'
'Bu, Xian-He'

_publ_section_title
;
 Metal?organic coordination architectures of
 9,10-bis(N-benzimidazolyl)anthracene: syntheses, structures and
 emission properties
;
_journal_issue 5
_journal_name_full CrystEngComm
_journal_page_first 412
_journal_paper_doi 10.1039/b701551h
_journal_volume 9
_journal_year 2007
_chemical_formula_sum 'C30 H20 Ag Cl6 N5 O3'
_chemical_formula_weight 819.08
_chemical_name_systematic
;
?
;
_space_group_IT_number 15
_symmetry_cell_setting monoclinic
_symmetry_space_group_name_Hall '-C 2yc'
_symmetry_space_group_name_H-M 'C 1 2/c 1'
_atom_sites_solution_hydrogens geom
_atom_sites_solution_primary direct
_atom_sites_solution_secondary difmap
_audit_creation_method SHELXL-97
_cell_angle_alpha 90.00
_cell_angle_beta 93.64(3)
_cell_angle_gamma 90.00
_cell_formula_units_Z 4
_cell_length_a 23.438(5)
_cell_length_b 16.481(3)
_cell_length_c 7.9237(16)
_cell_measurement_reflns_used 4898
_cell_measurement_temperature 293(2)
_cell_measurement_theta_max 28.6817
_cell_measurement_theta_min 1.5114
_cell_volume 3054.6(11)
_computing_cell_refinement 'CrystalClear (Rigaku/MSC Inc., 2005)'
_computing_data_collection 'CrystalClear (Rigaku/MSC Inc., 2005)'
_computing_data_reduction 'CrystalClear (Rigaku/MSC Inc., 2005)'
_computing_molecular_graphics 'Bruker SHELXTL'
_computing_publication_material 'Bruker SHELXTL'
_computing_structure_refinement 'SHELXL-97 (Sheldrick, 1997)'
_computing_structure_solution 'SHELXS-97 (Sheldrick, 1990)'
_diffrn_ambient_temperature 293(2)
_diffrn_measured_fraction_theta_full 0.999
_diffrn_measured_fraction_theta_max 0.999
_diffrn_measurement_device_type Molybdenum
_diffrn_measurement_method dtprofit.ref
_diffrn_radiation_monochromator graphite
_diffrn_radiation_source 'fine-focus sealed tube'
_diffrn_radiation_type MoK\a
_diffrn_radiation_wavelength 0.71073
_diffrn_reflns_av_R_equivalents 0.0421
_diffrn_reflns_av_sigmaI/netI 0.0353
_diffrn_reflns_limit_h_max 28
_diffrn_reflns_limit_h_min -31
_diffrn_reflns_limit_k_max 22
_diffrn_reflns_limit_k_min -22
_diffrn_reflns_limit_l_max 10
_diffrn_reflns_limit_l_min -10
_diffrn_reflns_number 19930
_diffrn_reflns_theta_full 28.67
_diffrn_reflns_theta_max 28.67
_diffrn_reflns_theta_min 1.74
_diffrn_standards_decay_% 0
_diffrn_standards_interval_time 0
_diffrn_standards_number 0
_exptl_absorpt_coefficient_mu 1.228
_exptl_absorpt_correction_T_max 0.8277
_exptl_absorpt_correction_T_min 0.7912
_exptl_absorpt_correction_type multi-scan
_exptl_absorpt_process_details SADABS
_exptl_crystal_colour colorless
_exptl_crystal_density_diffrn 1.781
_exptl_crystal_density_meas ?
_exptl_crystal_density_method 'not measured'
_exptl_crystal_description block
_exptl_crystal_F_000 1632
_exptl_crystal_size_max 0.20
_exptl_crystal_size_mid 0.18
_exptl_crystal_size_min 0.16
_refine_diff_density_max 1.665
_refine_diff_density_min -1.350
_refine_diff_density_rms 0.180
_refine_ls_extinction_coef 0.0077(10)
_refine_ls_extinction_expression Fc^*^=kFc[1+0.001xFc^2^\l^3^/sin(2\q)]^-1/4^
_refine_ls_extinction_method SHELXL
_refine_ls_goodness_of_fit_ref 1.074
_refine_ls_hydrogen_treatment constr
_refine_ls_matrix_type full
_refine_ls_number_parameters 233
_refine_ls_number_reflns 3945
_refine_ls_number_restraints 10
_refine_ls_restrained_S_all 1.083
_refine_ls_R_factor_all 0.0778
_refine_ls_R_factor_gt 0.0709
_refine_ls_shift/su_max 0.002
_refine_ls_shift/su_mean 0.000
_refine_ls_structure_factor_coef Fsqd
_refine_ls_weighting_details 'calc w=1/[\s^2^(Fo^2^)+(0.1381P)^2^+11.7687P] where P=(Fo^2^+2Fc^2^)/3'
_refine_ls_weighting_scheme calc
_refine_ls_wR_factor_gt 0.2012
_refine_ls_wR_factor_ref 0.2095
_reflns_number_gt 3425
_reflns_number_total 3945
_reflns_threshold_expression >2sigma(I)
_cod_data_source_file b701551h.txt
_cod_data_source_block 4
_cod_depositor_comments
;
The following automatic conversions were performed:
'_symmetry_cell_setting' value 'Monoclinic' changed to 'monoclinic'
according to '/home/saulius/struct/CIF-dictionaries/cif_core.dic'
dictionary named 'cif_core.dic' version 2.4.1 from
2010-06-29.

'_exptl_absorpt_correction_type' value 'Multi-scan' changed
to 'multi-scan' according to
'/home/saulius/struct/CIF-dictionaries/cif_core.dic' dictionary named
'cif_core.dic' version 2.4.1 from 2010-06-29.

Automatic conversion script
Id: cif_fix_enum 1527 2010-12-29 10:47:43Z saulius 

The following automatic conversions were performed:

'_exptl_crystal_density_meas' value 'none' was changed to '?' - the
value is perceived as not measured.

Automatic conversion script
Id: cif_fix_values 3008 2015-01-20 13:52:24Z robertas 
;
_cod_original_sg_symbol_H-M C2/c
_cod_database_code 7202753

loop_
_symmetry_equiv_pos_as_xyz
'x, y, z'
'-x, y, -z+1/2'
'x+1/2, y+1/2, z'
'-x+1/2, y+1/2, -z+1/2'
'-x, -y, -z'
'x, -y, z-1/2'
'-x+1/2, -y+1/2, -z'
'x+1/2, -y+1/2, z-1/2'

loop_
_atom_site_label
_atom_site_type_symbol
_atom_site_fract_x
_atom_site_fract_y
_atom_site_fract_z
_atom_site_U_iso_or_equiv
_atom_site_adp_type
_atom_site_occupancy
_atom_site_symmetry_multiplicity
_atom_site_calc_flag
_atom_site_refinement_flags
_atom_site_disorder_assembly
_atom_site_disorder_group
Ag1 Ag 0.5000 0.07457(3) 0.2500 0.0291(2) Uani 1 2 d S . .
N1 N 0.41054(14) 0.1055(2) 0.2472(4) 0.0228(7) Uani 1 1 d . . .
N2 N 0.32857(14) 0.1613(2) 0.3177(4) 0.0207(7) Uani 1 1 d . . .
C1 C 0.38349(17) 0.1405(3) 0.3684(5) 0.0231(8) Uani 1 1 d . . .
H1A H 0.3999 0.1500 0.4765 0.028 Uiso 1 1 calc R . .
C2 C 0.37181(16) 0.1031(2) 0.1067(5) 0.0210(7) Uani 1 1 d . . .
C3 C 0.3787(2) 0.0730(2) -0.0551(6) 0.0243(8) Uani 1 1 d . . .
H3A H 0.4129 0.0496 -0.0839 0.029 Uiso 1 1 calc R . .
C4 C 0.3323(2) 0.0798(2) -0.1707(6) 0.0276(9) Uani 1 1 d . . .
H4A H 0.3353 0.0606 -0.2801 0.033 Uiso 1 1 calc R . .
C5 C 0.28050(19) 0.1151(3) -0.1266(5) 0.0276(8) Uani 1 1 d . . .
H5A H 0.2502 0.1184 -0.2079 0.033 Uiso 1 1 calc R . .
C6 C 0.27341(18) 0.1450(3) 0.0335(5) 0.0243(8) Uani 1 1 d . . .
H6A H 0.2392 0.1684 0.0623 0.029 Uiso 1 1 calc R . .
C7 C 0.32016(16) 0.1381(2) 0.1492(5) 0.0206(7) Uani 1 1 d . . .
C8 C 0.1789(2) 0.0484(3) 0.4699(7) 0.0376(11) Uani 1 1 d . . .
H8A H 0.1721 -0.0059 0.4442 0.045 Uiso 1 1 calc R . .
C9 C 0.2272(2) 0.0842(3) 0.4198(6) 0.0281(9) Uani 1 1 d . . .
H9A H 0.2530 0.0540 0.3614 0.034 Uiso 1 1 calc R . .
C10 C 0.23890(16) 0.1676(2) 0.4557(5) 0.0221(8) Uani 1 1 d . . .
C11 C 0.28885(16) 0.2055(3) 0.4122(5) 0.0213(8) Uani 1 1 d . . .
C12 C 0.30188(16) 0.2870(2) 0.4533(5) 0.0224(8) Uani 1 1 d . . .
C13 C 0.35148(18) 0.3271(3) 0.4021(6) 0.0300(9) Uani 1 1 d . . .
H13A H 0.3778 0.2985 0.3424 0.036 Uiso 1 1 calc R . .
C14 C 0.3612(2) 0.4076(3) 0.4393(7) 0.0375(11) Uani 1 1 d . . .
H14A H 0.3939 0.4332 0.4050 0.045 Uiso 1 1 calc R . .
C15 C 0.0461(3) 0.1733(5) 0.0616(13) 0.066(5) Uani 0.50 1 d PD A 1
H15A H 0.0293 0.2156 0.1301 0.079 Uiso 1 1 calc R A 1
C15' C 0.0623(6) 0.1349(10) -0.0012(19) 0.35(4) Uani 0.50 1 d PD A 2
Cl1 Cl 0.11817(15) 0.1928(3) 0.0927(7) 0.1546(17) Uani 1 1 d D . .
Cl2 Cl 0.0184(2) 0.1961(8) -0.1380(11) 0.403(8) Uani 1 1 d D . .
Cl3 Cl 0.0254(4) 0.0866(3) 0.1579(17) 0.245(5) Uani 0.80 1 d PD . 1
Cl3' Cl 0.0466(7) 0.0772(5) -0.0438(16) 0.087(4) Uani 0.20 1 d PD A 2
N3 N 0.5000 -0.1184(4) 0.2500 0.108(6) Uani 1 2 d SD . .
O1 O 0.5227(2) -0.0730(4) 0.3708(7) 0.079(2) Uani 1 1 d D B .
O2 O 0.5000 -0.1990(7) 0.2500 0.21(2) Uani 0.50 2 d SPD B 1
O2' O 0.5202(9) -0.1856(6) 0.331(3) 0.036(4) Uani 0.25 1 d PD . 2

loop_
_atom_site_aniso_label
_atom_site_aniso_U_11
_atom_site_aniso_U_22
_atom_site_aniso_U_33
_atom_site_aniso_U_23
_atom_site_aniso_U_13
_atom_site_aniso_U_12
Ag1 0.0126(3) 0.0308(3) 0.0448(4) 0.000 0.00808(18) 0.000
N1 0.0147(15) 0.0247(17) 0.0298(17) 0.0004(13) 0.0068(12) 0.0037(12)
N2 0.0167(15) 0.0253(16) 0.0207(15) -0.0005(12) 0.0058(11) 0.0067(12)
C1 0.0162(17) 0.0267(19) 0.0265(18) -0.0006(15) 0.0028(14) 0.0050(14)
C2 0.0184(17) 0.0199(18) 0.0254(17) 0.0026(14) 0.0083(14) 0.0037(14)
C3 0.026(2) 0.0188(18) 0.030(2) 0.0011(14) 0.0155(16) 0.0020(13)
C4 0.036(2) 0.024(2) 0.0229(18) -0.0019(14) 0.0092(17) -0.0007(16)
C5 0.031(2) 0.027(2) 0.0253(19) 0.0000(15) 0.0007(16) 0.0021(16)
C6 0.0230(18) 0.0250(19) 0.0255(18) 0.0010(15) 0.0063(14) 0.0063(15)
C7 0.0191(17) 0.0232(18) 0.0201(16) 0.0003(13) 0.0075(13) 0.0051(14)
C8 0.032(2) 0.028(2) 0.053(3) -0.006(2) 0.015(2) -0.0008(19)
C9 0.024(2) 0.026(2) 0.035(2) -0.0050(16) 0.0102(17) 0.0045(15)
C10 0.0176(17) 0.0258(19) 0.0232(17) -0.0004(14) 0.0035(13) 0.0051(14)
C11 0.0173(17) 0.028(2) 0.0190(16) -0.0026(14) 0.0037(13) 0.0081(14)
C12 0.0165(17) 0.027(2) 0.0240(17) -0.0018(14) 0.0047(13) 0.0042(14)
C13 0.0201(19) 0.032(2) 0.039(2) -0.0032(17) 0.0099(16) 0.0020(16)
C14 0.027(2) 0.032(2) 0.055(3) -0.006(2) 0.018(2) -0.0012(19)
C15 0.010(4) 0.060(8) 0.130(14) -0.029(9) 0.021(6) 0.004(4)
C15' 0.28(6) 0.36(7) 0.39(7) 0.34(7) -0.04(5) -0.16(6)
Cl1 0.083(2) 0.139(3) 0.241(5) 0.037(3) 0.010(3) -0.023(2)
Cl2 0.077(3) 0.79(3) 0.342(12) 0.101(14) 0.032(4) 0.021(8)
Cl3 0.144(6) 0.105(4) 0.500(17) 0.045(6) 0.123(8) -0.002(3)
Cl3' 0.139(12) 0.036(4) 0.087(7) -0.007(4) 0.019(7) 0.044(5)
N3 0.084(7) 0.014(3) 0.241(16) 0.000 0.131(10) 0.000
O1 0.035(3) 0.139(6) 0.064(3) 0.055(3) 0.007(2) 0.011(3)
O2 0.21(5) 0.067(16) 0.37(7) 0.000 0.22(4) 0.000
O2' 0.036(8) 0.011(5) 0.057(9) -0.003(6) -0.016(7) -0.011(5)

loop_
_atom_type_symbol
_atom_type_description
_atom_type_scat_dispersion_real
_atom_type_scat_dispersion_imag
_atom_type_scat_source
C C 0.0033 0.0016 'International Tables Vol C Tables 4.2.6.8 and 6.1.1.4'
Ag Ag -0.8971 1.1015 'International Tables Vol C Tables 4.2.6.8 and 6.1.1.4'
Cl Cl 0.1484 0.1585 'International Tables Vol C Tables 4.2.6.8 and 6.1.1.4'
N N 0.0061 0.0033 'International Tables Vol C Tables 4.2.6.8 and 6.1.1.4'
O O 0.0106 0.0060 'International Tables Vol C Tables 4.2.6.8 and 6.1.1.4'
H H 0.0000 0.0000 'International Tables Vol C Tables 4.2.6.8 and 6.1.1.4'

loop_
_geom_angle_atom_site_label_1
_geom_angle_atom_site_label_2
_geom_angle_atom_site_label_3
_geom_angle
_geom_angle_site_symmetry_1
_geom_angle_site_symmetry_3
_geom_angle_publ_flag
N1 Ag1 N1 152.65(19) 2_655 . ?
C1 N1 C2 106.0(3) . . ?
C1 N1 Ag1 127.5(3) . . ?
C2 N1 Ag1 125.8(3) . . ?
C1 N2 C7 106.6(3) . . ?
C1 N2 C11 127.3(3) . . ?
C7 N2 C11 125.8(3) . . ?
N1 C1 N2 112.5(4) . . ?
N1 C1 H1A 123.7 . . ?
N2 C1 H1A 123.7 . . ?
N1 C2 C3 129.7(4) . . ?
N1 C2 C7 109.0(3) . . ?
C3 C2 C7 121.3(4) . . ?
C4 C3 C2 116.6(4) . . ?
C4 C3 H3A 121.7 . . ?
C2 C3 H3A 121.7 . . ?
C3 C4 C5 121.6(4) . . ?
C3 C4 H4A 119.2 . . ?
C5 C4 H4A 119.2 . . ?
C6 C5 C4 122.0(4) . . ?
C6 C5 H5A 119.0 . . ?
C4 C5 H5A 119.0 . . ?
C5 C6 C7 116.2(4) . . ?
C5 C6 H6A 121.9 . . ?
C7 C6 H6A 121.9 . . ?
C6 C7 N2 132.0(3) . . ?
C6 C7 C2 122.2(4) . . ?
N2 C7 C2 105.8(3) . . ?
C9 C8 C14 121.2(5) . 7_556 ?
C9 C8 H8A 119.4 . . ?
C14 C8 H8A 119.4 7_556 . ?
C8 C9 C10 120.9(4) . . ?
C8 C9 H9A 119.6 . . ?
C10 C9 H9A 119.6 . . ?
C11 C10 C9 122.5(4) . . ?
C11 C10 C12 119.1(4) . 7_556 ?
C9 C10 C12 118.3(4) . 7_556 ?
C10 C11 C12 122.9(3) . . ?
C10 C11 N2 119.2(4) . . ?
C12 C11 N2 117.8(3) . . ?
C11 C12 C13 123.1(4) . . ?
C11 C12 C10 117.9(3) . 7_556 ?
C13 C12 C10 118.9(4) . 7_556 ?
C14 C13 C12 121.0(4) . . ?
C14 C13 H13A 119.5 . . ?
C12 C13 H13A 119.5 . . ?
C13 C14 C8 119.7(5) . 7_556 ?
C13 C14 H14A 120.2 . . ?
C8 C14 H14A 120.2 7_556 . ?
Cl3 C15 Cl2 119.7(8) . . ?
Cl3 C15 Cl1 113.4(6) . . ?
Cl2 C15 Cl1 113.7(5) . . ?
Cl3 C15 H15A 102.3 . . ?
Cl2 C15 H15A 102.3 . . ?
Cl1 C15 H15A 102.3 . . ?
Cl3' C15' Cl1 148.9(17) . . ?
Cl3' C15' Cl2 98.0(11) . . ?
Cl1 C15' Cl2 109.9(8) . . ?
C15 Cl1 C15' 30.2(8) . . ?
C15 Cl2 C15' 30.1(8) . . ?
C15 Cl2 Cl2 166.8(6) . 2_554 ?
C15' Cl2 Cl2 141.0(8) . 2_554 ?
C15 Cl2 Cl3' 53.0(5) . . ?
C15' Cl2 Cl3' 28.9(6) . . ?
Cl2 Cl2 Cl3' 115.1(4) 2_554 . ?
C15 Cl3 Cl3 122.8(4) . 2 ?
C15' Cl3' Cl2 53.1(8) . . ?
O1 N3 O1 109.8(6) . 2_655 ?
O1 N3 O2 125.1(3) . . ?
O1 N3 O2 125.1(3) 2_655 . ?
O1 N3 O2' 90.4(7) . . ?
O1 N3 O2' 159.4(9) 2_655 . ?
O2 N3 O2' 35.0(6) . . ?
O1 N3 O2' 159.4(9) . 2_655 ?
O1 N3 O2' 90.4(7) 2_655 2_655 ?
O2 N3 O2' 35.0(6) . 2_655 ?
O2' N3 O2' 70.0(12) . 2_655 ?
N3 O2' O2' 55.0(6) . 2_655 ?

loop_
_geom_bond_atom_site_label_1
_geom_bond_atom_site_label_2
_geom_bond_distance
_geom_bond_site_symmetry_2
_geom_bond_publ_flag
Ag1 N1 2.157(3) 2_655 ?
Ag1 N1 2.157(3) . ?
N1 C1 1.317(5) . ?
N1 C2 1.392(5) . ?
N2 C1 1.368(5) . ?
N2 C7 1.391(5) . ?
N2 C11 1.430(5) . ?
C1 H1A 0.9300 . ?
C2 C3 1.394(6) . ?
C2 C7 1.401(5) . ?
C3 C4 1.381(7) . ?
C3 H3A 0.9300 . ?
C4 C5 1.410(6) . ?
C4 H4A 0.9300 . ?
C5 C6 1.381(6) . ?
C5 H5A 0.9300 . ?
C6 C7 1.388(6) . ?
C6 H6A 0.9300 . ?
C8 C9 1.357(7) . ?
C8 C14 1.419(7) 7_556 ?
C8 H8A 0.9300 . ?
C9 C10 1.426(6) . ?
C9 H9A 0.9300 . ?
C10 C11 1.389(6) . ?
C10 C12 1.442(5) 7_556 ?
C11 C12 1.412(6) . ?
C12 C13 1.419(6) . ?
C12 C10 1.442(5) 7_556 ?
C13 C14 1.375(7) . ?
C13 H13A 0.9300 . ?
C14 C8 1.419(7) 7_556 ?
C14 H14A 0.9300 . ?
C15 Cl3 1.706(8) . ?
C15 Cl2 1.714(9) . ?
C15 Cl1 1.721(7) . ?
C15 H15A 0.9800 . ?
C15' Cl3' 1.066(19) . ?
C15' Cl1 1.749(10) . ?
C15' Cl2 1.765(10) . ?
Cl2 Cl2 1.923(17) 2_554 ?
Cl2 Cl3' 2.185(15) . ?
Cl3 Cl3 1.943(18) 2 ?
N3 O1 1.301(6) . ?
N3 O1 1.301(6) 2_655 ?
N3 O2 1.329(10) . ?
N3 O2' 1.352(9) . ?
N3 O2' 1.352(9) 2_655 ?
O2' O2' 1.55(3) 2_655 ?

loop_
_geom_torsion_atom_site_label_1
_geom_torsion_atom_site_label_2
_geom_torsion_atom_site_label_3
_geom_torsion_atom_site_label_4
_geom_torsion
_geom_torsion_site_symmetry_1
_geom_torsion_site_symmetry_2
_geom_torsion_site_symmetry_3
_geom_torsion_site_symmetry_4
_geom_torsion_publ_flag
N1 Ag1 N1 C1 -67.6(4) 2_655 . . . ?
N1 Ag1 N1 C2 102.3(3) 2_655 . . . ?
C2 N1 C1 N2 0.4(5) . . . . ?
Ag1 N1 C1 N2 171.9(3) . . . . ?
C7 N2 C1 N1 -0.5(5) . . . . ?
C11 N2 C1 N1 -174.9(4) . . . . ?
C1 N1 C2 C3 179.4(4) . . . . ?
Ag1 N1 C2 C3 7.8(6) . . . . ?
C1 N1 C2 C7 -0.1(5) . . . . ?
Ag1 N1 C2 C7 -171.7(3) . . . . ?
N1 C2 C3 C4 -179.3(4) . . . . ?
C7 C2 C3 C4 0.2(6) . . . . ?
C2 C3 C4 C5 -0.2(6) . . . . ?
C3 C4 C5 C6 0.2(7) . . . . ?
C4 C5 C6 C7 -0.2(6) . . . . ?
C5 C6 C7 N2 179.6(4) . . . . ?
C5 C6 C7 C2 0.2(6) . . . . ?
C1 N2 C7 C6 -179.1(4) . . . . ?
C11 N2 C7 C6 -4.7(7) . . . . ?
C1 N2 C7 C2 0.4(4) . . . . ?
C11 N2 C7 C2 174.9(4) . . . . ?
N1 C2 C7 C6 179.4(4) . . . . ?
C3 C2 C7 C6 -0.2(6) . . . . ?
N1 C2 C7 N2 -0.2(4) . . . . ?
C3 C2 C7 N2 -179.7(4) . . . . ?
C14 C8 C9 C10 -0.6(8) 7_556 . . . ?
C8 C9 C10 C11 177.5(5) . . . . ?
C8 C9 C10 C12 0.0(7) . . . 7_556 ?
C9 C10 C11 C12 -177.3(4) . . . . ?
C12 C10 C11 C12 0.1(6) 7_556 . . . ?
C9 C10 C11 N2 4.4(6) . . . . ?
C12 C10 C11 N2 -178.2(3) 7_556 . . . ?
C1 N2 C11 C10 -116.6(5) . . . . ?
C7 N2 C11 C10 70.1(5) . . . . ?
C1 N2 C11 C12 65.0(5) . . . . ?
C7 N2 C11 C12 -108.3(4) . . . . ?
C10 C11 C12 C13 -176.8(4) . . . . ?
N2 C11 C12 C13 1.5(6) . . . . ?
C10 C11 C12 C10 -0.1(6) . . . 7_556 ?
N2 C11 C12 C10 178.2(3) . . . 7_556 ?
C11 C12 C13 C14 177.3(5) . . . . ?
C10 C12 C13 C14 0.6(7) 7_556 . . . ?
C12 C13 C14 C8 -0.1(8) . . . 7_556 ?
Cl3 C15 Cl1 C15' 70.8(8) . . . . ?
Cl2 C15 Cl1 C15' -70.3(9) . . . . ?
Cl3' C15' Cl1 C15 -145(3) . . . . ?
Cl2 C15' Cl1 C15 62.9(11) . . . . ?
Cl3 C15 Cl2 C15' -69.1(8) . . . . ?
Cl1 C15 Cl2 C15' 69.4(9) . . . . ?
Cl3 C15 Cl2 Cl2 -14(3) . . . 2_554 ?
Cl1 C15 Cl2 Cl2 125(3) . . . 2_554 ?
Cl3 C15 Cl2 Cl3' -41.6(7) . . . . ?
Cl1 C15 Cl2 Cl3' 96.9(8) . . . . ?
Cl3' C15' Cl2 C15 130.2(16) . . . . ?
Cl1 C15' Cl2 C15 -63.8(11) . . . . ?
Cl3' C15' Cl2 Cl2 -32.5(19) . . . 2_554 ?
Cl1 C15' Cl2 Cl2 133.5(9) . . . 2_554 ?
Cl1 C15' Cl2 Cl3' 166(2) . . . . ?
Cl2 C15 Cl3 Cl3 -106.8(13) . . . 2 ?
Cl1 C15 Cl3 Cl3 114.6(11) . . . 2 ?
Cl1 C15' Cl3' Cl2 -154(3) . . . . ?
C15 Cl2 Cl3' C15' -28.6(13) . . . . ?
Cl2 Cl2 Cl3' C15' 158.1(15) 2_554 . . . ?
O1 N3 O2' O2' 173.7(16) . . . 2_655 ?
O1 N3 O2' O2' -18(4) 2_655 . . 2_655 ?
O2 N3 O2' O2' 0.000(2) . . . 2_655 ?
